data_7134558
loop_
_publ_author_name
'Dutta, Arnab'
'Dzieszkowski, Krzysztof'
'Kijewska, Monika'
'Siczek, Mi\/losz'
'Orze\/l, \/Lukasz'
'Pawlicki, Mi\/losz'

_publ_section_title
;
 A switchable red-emitting fluorophore involving a 7.6.6 defect
;
_journal_issue 52
_journal_name_full 'Chemical Communications'
_journal_page_first 9424
_journal_page_last 9427
_journal_paper_doi 10.1039/D5CC01126D
_journal_volume 61
_journal_year 2025
_chemical_formula_moiety 'C62 H56 N2 O4, 0.3(C H2 Cl2)'
_chemical_formula_sum 'C62.3 H56.6 Cl0.6 N2 O4'
_chemical_formula_weight 918.56
_space_group_crystal_system triclinic
_space_group_IT_number 2
_space_group_name_Hall '-P 1'
_space_group_name_H-M_alt 'P -1'
_atom_sites_solution_hydrogens geom
_audit_creation_method SHELXL-2019/3
_audit_update_record
;
2025-03-01 deposited with the CCDC.	2025-05-15 downloaded from the CCDC.
;
_cell_angle_alpha 99.07(4)
_cell_angle_beta 98.60(4)
_cell_angle_gamma 91.04(3)
_cell_formula_units_Z 2
_cell_length_a 12.788(3)
_cell_length_b 14.331(4)
_cell_length_c 14.493(4)
_cell_measurement_reflns_used 19364
_cell_measurement_temperature 100(2)
_cell_measurement_theta_max 75.36
_cell_measurement_theta_min 3.11
_cell_volume 2591.0(13)
_computing_cell_refinement 'CrysAlisPro 1.171.42.80a (Rigaku OD, 2023)'
_computing_data_collection 'CrysAlisPro 1.171.42.80a (Rigaku OD, 2023)'
_computing_data_reduction 'CrysAlisPro 1.171.42.80a (Rigaku OD, 2023)'
_computing_structure_refinement 'SHELXL-2019/2 (Sheldrick, 2019)'
_computing_structure_solution 'SHELXS (Sheldrick, 2018)'
_diffrn_ambient_temperature 100(2)
_diffrn_detector 'Hybrid Pixel Array Detector'
_diffrn_detector_area_resol_mean 10.0000
_diffrn_detector_type 'HyPix-Arc 150'
_diffrn_measured_fraction_theta_full 0.996
_diffrn_measured_fraction_theta_max 0.966
_diffrn_measurement_device 'four-circle diffractometer'
_diffrn_measurement_device_type 'XtaLAB Synergy R, DW system, HyPix-Arc 150'
_diffrn_measurement_method /w
_diffrn_radiation_monochromator mirror
_diffrn_radiation_probe x-ray
_diffrn_radiation_type 'Cu K\a'
_diffrn_radiation_wavelength 1.54184
_diffrn_reflns_av_R_equivalents 0.0207
_diffrn_reflns_av_unetI/netI 0.0192
_diffrn_reflns_Laue_measured_fraction_full 0.996
_diffrn_reflns_Laue_measured_fraction_max 0.966
_diffrn_reflns_limit_h_max 15
_diffrn_reflns_limit_h_min -15
_diffrn_reflns_limit_k_max 17
_diffrn_reflns_limit_k_min -16
_diffrn_reflns_limit_l_max 17
_diffrn_reflns_limit_l_min -17
_diffrn_reflns_number 45973
_diffrn_reflns_point_group_measured_fraction_full 0.996
_diffrn_reflns_point_group_measured_fraction_max 0.966
_diffrn_reflns_theta_full 67.684
_diffrn_reflns_theta_max 75.516
_diffrn_reflns_theta_min 3.499
_diffrn_source 'Rotating-anode X-ray tube'
_diffrn_source_type 'Rigaku (Cu) X-ray Source'
_exptl_absorpt_coefficient_mu 0.845
_exptl_absorpt_correction_T_max 1.000
_exptl_absorpt_correction_T_min 0.809
_exptl_absorpt_correction_type gaussian
_exptl_absorpt_process_details
;
CrysAlisPro 1.171.42.80a (Rigaku Oxford Diffraction, 2023)
Numerical absorption correction based on gaussian integration over
a multifaceted crystal model
Empirical absorption correction using spherical harmonics,
implemented in SCALE3 ABSPACK scaling algorithm.
;
_exptl_crystal_colour red
_exptl_crystal_density_diffrn 1.177
_exptl_crystal_description plate
_exptl_crystal_F_000 973
_exptl_crystal_size_max 0.10
_exptl_crystal_size_mid 0.07
_exptl_crystal_size_min 0.02
_refine_diff_density_max 0.497
_refine_diff_density_min -0.207
_refine_diff_density_rms 0.057
_refine_ls_extinction_method none
_refine_ls_goodness_of_fit_ref 1.066
_refine_ls_hydrogen_treatment constr
_refine_ls_matrix_type full
_refine_ls_number_parameters 688
_refine_ls_number_reflns 10371
_refine_ls_number_restraints 75
_refine_ls_restrained_S_all 1.077
_refine_ls_R_factor_all 0.0622
_refine_ls_R_factor_gt 0.0532
_refine_ls_shift/su_max 0.000
_refine_ls_shift/su_mean 0.000
_refine_ls_structure_factor_coef Fsqd
_refine_ls_weighting_details 'w=1/[\s^2^(Fo^2^)+(0.0849P)^2^+0.9039P] where P=(Fo^2^+2Fc^2^)/3'
_refine_ls_weighting_scheme calc
_refine_ls_wR_factor_gt 0.1479
_refine_ls_wR_factor_ref 0.1548
_reflns_Friedel_coverage 0.000
_reflns_number_gt 8906
_reflns_number_total 10371
_reflns_threshold_expression 'I > 2\s(I)'
_cod_data_source_file d5cc01126d5.cif
_cod_data_source_block ad00292a
_cod_depositor_comments 'Adding full bibliography for 7134557--7134558.cif.'
_cod_original_cell_volume 2591.0(12)
_cod_original_formula_sum 'C62.30 H56.60 Cl0.60 N2 O4'
_cod_database_code 7134558
_shelx_shelxl_version_number 2019/3
_shelx_space_group_comment
;
The symmetry employed for this shelxl refinement is uniquely defined
by the following loop, which should always be used as a source of
symmetry information in preference to the above space-group names.
They are only intended as comments.
;
_oxdiff_exptl_absorpt_empirical_full_min 0.872
_oxdiff_exptl_absorpt_empirical_full_max 1.216
_oxdiff_exptl_absorpt_empirical_details
;
Empirical correction (ABSPACK) includes:
- Absorption correction using spherical harmonics
- Frame scaling
;

loop_
_space_group_symop_operation_xyz
'x, y, z'
'-x, -y, -z'

loop_
_atom_site_label
_atom_site_type_symbol
_atom_site_fract_x
_atom_site_fract_y
_atom_site_fract_z
_atom_site_U_iso_or_equiv
_atom_site_adp_type
_atom_site_occupancy
_atom_site_site_symmetry_order
_atom_site_calc_flag
_atom_site_refinement_flags_posn
_atom_site_refinement_flags_adp
_atom_site_refinement_flags_occupancy
_atom_site_disorder_assembly
_atom_site_disorder_group
O1 O 0.67437(9) 0.60703(7) 0.69240(8) 0.0323(3) Uani 1 1 d . . . . .
O2 O 0.58387(9) 0.68701(8) 0.83849(8) 0.0331(3) Uani 1 1 d . . . . .
O3 O 0.22709(10) -0.09540(8) 0.73289(9) 0.0395(3) Uani 1 1 d . . . . .
O4 O 0.04677(10) -0.02236(8) 0.66804(10) 0.0410(3) Uani 1 1 d . . . . .
N1 N 0.50876(10) 0.52167(9) 0.74209(9) 0.0272(3) Uani 1 1 d . . . . .
N2 N 0.21972(11) 0.08641(9) 0.72026(10) 0.0330(3) Uani 1 1 d . . . . .
C1 C 0.51621(11) 0.44789(10) 0.67474(11) 0.0261(3) Uani 1 1 d . . . . .
C2 C 0.45620(11) 0.36059(10) 0.66527(11) 0.0265(3) Uani 1 1 d . . . . .
C3 C 0.46941(12) 0.28488(11) 0.59206(11) 0.0281(3) Uani 1 1 d . . . . .
H3 H 0.427245 0.228141 0.584595 0.034 Uiso 1 1 calc R U . . .
C4 C 0.54130(12) 0.29194(11) 0.53231(11) 0.0288(3) Uani 1 1 d . . . . .
C5 C 0.60169(12) 0.37865(11) 0.54313(12) 0.0303(3) Uani 1 1 d . . . . .
H5 H 0.652523 0.383285 0.502324 0.036 Uiso 1 1 calc R U . . .
C6 C 0.59003(12) 0.45591(11) 0.60968(11) 0.0279(3) Uani 1 1 d . . . . .
C7 C 0.65117(12) 0.54317(11) 0.61057(12) 0.0293(3) Uani 1 1 d . . . . .
C8 C 0.69406(13) 0.57562(12) 0.54026(13) 0.0337(4) Uani 1 1 d . . . . .
H8 H 0.690132 0.544813 0.476727 0.040 Uiso 1 1 calc R U . . .
C9 C 0.74541(13) 0.66391(12) 0.58039(13) 0.0373(4) Uani 1 1 d . . . . .
H9 H 0.783076 0.703654 0.548899 0.045 Uiso 1 1 calc R U . . .
C10 C 0.73090(13) 0.68146(12) 0.67255(13) 0.0365(4) Uani 1 1 d . . . . .
C11 C 0.76196(15) 0.76264(13) 0.74463(14) 0.0431(4) Uani 1 1 d . . . . .
H11 H 0.815297 0.802319 0.729850 0.052 Uiso 1 1 calc R U . . .
C12 C 0.73105(15) 0.79405(12) 0.82877(14) 0.0425(4) Uani 1 1 d . . . . .
H12 H 0.769535 0.849667 0.861889 0.051 Uiso 1 1 calc R U . . .
C13 C 0.65264(14) 0.76158(11) 0.87898(13) 0.0355(4) Uani 1 1 d . . . . .
C14 C 0.63174(15) 0.79444(12) 0.96751(13) 0.0404(4) Uani 1 1 d . . . . .
H14 H 0.666669 0.846690 1.010224 0.048 Uiso 1 1 calc R U . . .
C15 C 0.54873(15) 0.73643(12) 0.98376(13) 0.0389(4) Uani 1 1 d . . . . .
H15 H 0.517894 0.741395 1.039950 0.047 Uiso 1 1 calc R U . . .
C16 C 0.52074(13) 0.67144(11) 0.90332(12) 0.0309(3) Uani 1 1 d . . . . .
C17 C 0.44394(12) 0.59125(11) 0.88309(11) 0.0291(3) Uani 1 1 d . . . . .
C18 C 0.44500(12) 0.51359(10) 0.80563(11) 0.0273(3) Uani 1 1 d . . . . .
C19 C 0.38009(12) 0.42997(11) 0.80336(11) 0.0272(3) Uani 1 1 d . . . . .
C20 C 0.31087(12) 0.42828(11) 0.87169(12) 0.0293(3) Uani 1 1 d . . . . .
H20 H 0.269000 0.372511 0.870366 0.035 Uiso 1 1 calc R U . . .
C21 C 0.30346(12) 0.50521(11) 0.93906(12) 0.0305(3) Uani 1 1 d . . . . .
C22 C 0.37245(13) 0.58528(11) 0.94415(12) 0.0314(3) Uani 1 1 d . . . . .
H22 H 0.368974 0.637715 0.992518 0.038 Uiso 1 1 calc R U . . .
C23 C 0.38753(11) 0.35281(10) 0.73137(11) 0.0270(3) Uani 1 1 d . . . . .
C24 C 0.56054(13) 0.21042(11) 0.45565(12) 0.0329(4) Uani 1 1 d . . . . .
C25 C 0.48506(17) 0.12530(14) 0.45024(15) 0.0503(5) Uani 1 1 d . . . . .
H25A H 0.494656 0.102741 0.511249 0.075 Uiso 1 1 calc R U . . .
H25B H 0.500179 0.074642 0.400801 0.075 Uiso 1 1 calc R U . . .
H25C H 0.411875 0.143867 0.435211 0.075 Uiso 1 1 calc R U . . .
C26 C 0.67415(15) 0.17892(14) 0.47866(15) 0.0480(5) Uani 1 1 d . . . . .
H26A H 0.724008 0.232464 0.481680 0.072 Uiso 1 1 calc R U . . .
H26B H 0.687735 0.127589 0.429217 0.072 Uiso 1 1 calc R U . . .
H26C H 0.683314 0.156589 0.539770 0.072 Uiso 1 1 calc R U . . .
C27 C 0.54416(18) 0.24430(14) 0.36006(13) 0.0474(5) Uani 1 1 d . . . . .
H27A H 0.472542 0.267343 0.347790 0.071 Uiso 1 1 calc R U . . .
H27B H 0.553303 0.191688 0.310233 0.071 Uiso 1 1 calc R U . . .
H27C H 0.596128 0.295613 0.360773 0.071 Uiso 1 1 calc R U . . .
C28 C 0.22406(13) 0.50862(12) 1.00886(12) 0.0342(4) Uani 1 1 d . . . . .
C29 C 0.28391(14) 0.52497(13) 1.11020(12) 0.0382(4) Uani 1 1 d . . . . .
H29A H 0.326319 0.470226 1.120568 0.057 Uiso 1 1 calc R U . . .
H29B H 0.233104 0.533332 1.154906 0.057 Uiso 1 1 calc R U . . .
H29C H 0.330583 0.581798 1.119962 0.057 Uiso 1 1 calc R U . . .
C30 C 0.15059(14) 0.59072(15) 0.99405(14) 0.0436(4) Uani 1 1 d . . . . .
H30A H 0.192917 0.650210 1.004802 0.065 Uiso 1 1 calc R U . . .
H30B H 0.099756 0.594555 1.038708 0.065 Uiso 1 1 calc R U . . .
H30C H 0.112335 0.579614 0.929199 0.065 Uiso 1 1 calc R U . . .
C31 C 0.15696(15) 0.41672(14) 0.99435(14) 0.0446(4) Uani 1 1 d . . . . .
H31A H 0.117430 0.405148 0.929987 0.067 Uiso 1 1 calc R U . . .
H31B H 0.107234 0.421929 1.040036 0.067 Uiso 1 1 calc R U . . .
H31C H 0.203168 0.364113 1.003719 0.067 Uiso 1 1 calc R U . . .
C32 C 0.32428(13) 0.09639(11) 0.74884(12) 0.0302(3) Uani 1 1 d . . . . .
C33 C 0.38425(12) 0.18219(11) 0.75118(11) 0.0287(3) Uani 1 1 d . . . . .
C34 C 0.49664(13) 0.18397(11) 0.77546(11) 0.0304(3) Uani 1 1 d . . . . .
H34 H 0.536173 0.241133 0.777079 0.036 Uiso 1 1 calc R U . . .
C35 C 0.54918(13) 0.10593(11) 0.79645(12) 0.0321(3) Uani 1 1 d . . . . .
C36 C 0.48779(14) 0.02278(11) 0.80001(12) 0.0337(4) Uani 1 1 d . . . . .
H36 H 0.523638 -0.030603 0.817913 0.040 Uiso 1 1 calc R U . . .
C37 C 0.37942(14) 0.01630(11) 0.77878(12) 0.0327(4) Uani 1 1 d . . . . .
C38 C 0.32260(14) -0.07038(12) 0.78848(13) 0.0359(4) Uani 1 1 d . . . . .
C39 C 0.35022(17) -0.13766(13) 0.84312(15) 0.0449(4) Uani 1 1 d . . . . .
H39 H 0.412720 -0.137481 0.887781 0.054 Uiso 1 1 calc R U . . .
C40 C 0.26738(17) -0.20781(14) 0.82014(17) 0.0514(5) Uani 1 1 d . . . . .
H40 H 0.263918 -0.264205 0.846509 0.062 Uiso 1 1 calc R U . . .
C41 C 0.19373(16) -0.18011(12) 0.75367(16) 0.0457(5) Uani 1 1 d . . . . .
C42 C 0.09462(18) -0.22420(14) 0.70480(19) 0.0557(6) Uani 1 1 d . . . . .
H42 H 0.086423 -0.288898 0.710748 0.067 Uiso 1 1 calc R U . . .
C43 C 0.01128(17) -0.19233(14) 0.65243(17) 0.0535(5) Uani 1 1 d . . . . .
H43 H -0.040609 -0.240852 0.624385 0.064 Uiso 1 1 calc R U . . .
C44 C -0.01691(15) -0.10096(13) 0.62933(15) 0.0443(5) Uani 1 1 d . . . . .
C45 C -0.10348(16) -0.07447(14) 0.57401(15) 0.0470(5) Uani 1 1 d . . . . .
H45 H -0.160703 -0.114915 0.539833 0.056 Uiso 1 1 calc R U . . .
C46 C -0.09237(15) 0.02434(14) 0.57691(15) 0.0448(4) Uani 1 1 d . . . . .
H46 H -0.140085 0.062825 0.544707 0.054 Uiso 1 1 calc R U . . .
C47 C 0.00038(14) 0.05362(12) 0.63507(13) 0.0368(4) Uani 1 1 d . . . . .
C48 C 0.05494(13) 0.14706(12) 0.65955(12) 0.0339(4) Uani 1 1 d . . . . .
C49 C 0.16717(13) 0.15997(11) 0.69425(12) 0.0303(3) Uani 1 1 d . . . . .
C50 C 0.21745(12) 0.25167(11) 0.69985(11) 0.0286(3) Uani 1 1 d . . . . .
C51 C 0.15421(12) 0.32883(11) 0.67957(11) 0.0296(3) Uani 1 1 d . . . . .
H51 H 0.187550 0.389243 0.682572 0.036 Uiso 1 1 calc R U . . .
C52 C 0.04680(13) 0.31801(11) 0.65590(12) 0.0318(3) Uani 1 1 d . . . . .
C53 C -0.00116(13) 0.22508(12) 0.64367(13) 0.0350(4) Uani 1 1 d . . . . .
H53 H -0.075411 0.217031 0.623582 0.042 Uiso 1 1 calc R U . . .
C54 C 0.67018(14) 0.10436(12) 0.81557(13) 0.0375(4) Uani 1 1 d . . . . .
C55 C 0.70455(18) 0.0855(2) 0.91598(16) 0.0620(6) Uani 1 1 d . . . . .
H55A H 0.671198 0.025649 0.923636 0.093 Uiso 1 1 calc R U . . .
H55B H 0.682850 0.137086 0.961085 0.093 Uiso 1 1 calc R U . . .
H55C H 0.781698 0.081581 0.927805 0.093 Uiso 1 1 calc R U . . .
C56 C 0.70717(15) 0.02584(13) 0.74467(15) 0.0429(4) Uani 1 1 d . . . . .
H56A H 0.685991 0.038992 0.680323 0.064 Uiso 1 1 calc R U . . .
H56B H 0.674785 -0.035006 0.750597 0.064 Uiso 1 1 calc R U . . .
H56C H 0.784414 0.023296 0.757734 0.064 Uiso 1 1 calc R U . . .
C57 C 0.72295(15) 0.19746(14) 0.80355(18) 0.0532(6) Uani 1 1 d . . . . .
H57A H 0.799830 0.191435 0.810500 0.080 Uiso 1 1 calc R U . . .
H57B H 0.706054 0.248444 0.851865 0.080 Uiso 1 1 calc R U . . .
H57C H 0.696763 0.212128 0.740602 0.080 Uiso 1 1 calc R U . . .
C58 C -0.02465(13) 0.40102(12) 0.64205(13) 0.0358(4) Uani 1 1 d . . . . .
C59 C -0.07294(15) 0.39181(14) 0.53742(14) 0.0447(4) Uani 1 1 d . . . . .
H59A H -0.121091 0.443240 0.528835 0.067 Uiso 1 1 calc R U . . .
H59B H -0.112261 0.330877 0.517315 0.067 Uiso 1 1 calc R U . . .
H59C H -0.016307 0.395432 0.499264 0.067 Uiso 1 1 calc R U . . .
C60 C 0.03669(16) 0.49674(13) 0.67208(16) 0.0459(5) Uani 1 1 d . . . . .
H60A H 0.091348 0.500814 0.631980 0.069 Uiso 1 1 calc R U . . .
H60B H 0.070062 0.502571 0.738269 0.069 Uiso 1 1 calc R U . . .
H60C H -0.012194 0.547949 0.665154 0.069 Uiso 1 1 calc R U . . .
C61 C -0.11314(16) 0.40022(16) 0.70255(16) 0.0510(5) Uani 1 1 d . . . . .
H61A H -0.081971 0.403366 0.769047 0.076 Uiso 1 1 calc R U . . .
H61B H -0.157186 0.341869 0.681585 0.076 Uiso 1 1 calc R U . . .
H61C H -0.156860 0.454907 0.695717 0.076 Uiso 1 1 calc R U . . .
C65 C 0.32807(12) 0.26105(11) 0.72768(11) 0.0275(3) Uani 1 1 d . . . . .
Cl5 Cl -0.0157(9) 0.1270(14) 1.0714(11) 0.204(9) Uani 0.1 1 d D U P A -3
Cl6 Cl 0.0678(13) 0.1006(18) 0.9040(7) 0.173(9) Uani 0.1 1 d D U P A -3
C62 C 0.053(3) 0.0446(16) 1.0012(17) 0.118(4) Uani 0.1 1 d D U P A -3
H62A H 0.123003 0.032601 1.036231 0.142 Uiso 0.1 1 calc R U P A -3
H62B H 0.011873 -0.016171 0.980733 0.142 Uiso 0.1 1 calc R U P A -3
Cl1 Cl 0.0074(5) -0.0209(5) 0.9546(4) 0.0643(16) Uani 0.1 1 d D U P B -2
Cl4 Cl 0.0443(10) 0.1716(8) 0.9425(11) 0.139(6) Uani 0.1 1 d D U P B -2
C64 C 0.006(3) 0.0953(8) 1.0171(16) 0.118(4) Uani 0.1 1 d D U P B -2
H64A H -0.065719 0.109270 1.031854 0.142 Uiso 0.1 1 calc R U P B -2
H64B H 0.056208 0.102938 1.077074 0.142 Uiso 0.1 1 calc R U P B -2
Cl2 Cl -0.1019(6) -0.0380(5) 1.0814(5) 0.0646(17) Uani 0.1 1 d D U P C -1
Cl3 Cl 0.0243(6) 0.0737(7) 0.9553(9) 0.118(4) Uani 0.1 1 d D U P C -1
C63 C -0.017(2) -0.0282(13) 0.9968(18) 0.0643(16) Uani 0.1 1 d D U P C -1
H63B H 0.049077 -0.057187 1.020543 0.077 Uiso 0.1 1 calc R U P C -1
H63A H -0.049707 -0.071739 0.939242 0.077 Uiso 0.1 1 calc R U P C -1

loop_
_atom_site_aniso_label
_atom_site_aniso_U_11
_atom_site_aniso_U_22
_atom_site_aniso_U_33
_atom_site_aniso_U_23
_atom_site_aniso_U_13
_atom_site_aniso_U_12
O1 0.0295(6) 0.0254(5) 0.0401(6) -0.0003(5) 0.0062(5) -0.0069(4)
O2 0.0350(6) 0.0239(5) 0.0375(6) -0.0023(5) 0.0051(5) -0.0062(5)
O3 0.0430(7) 0.0238(6) 0.0532(8) 0.0044(5) 0.0146(6) -0.0032(5)
O4 0.0381(7) 0.0275(6) 0.0550(8) -0.0002(5) 0.0083(6) -0.0083(5)
N1 0.0241(6) 0.0223(6) 0.0329(7) -0.0005(5) 0.0030(5) 0.0001(5)
N2 0.0313(7) 0.0251(7) 0.0427(8) 0.0018(6) 0.0103(6) -0.0010(5)
C1 0.0214(7) 0.0234(7) 0.0315(8) 0.0007(6) 0.0014(6) 0.0000(6)
C2 0.0214(7) 0.0236(7) 0.0323(8) 0.0002(6) 0.0016(6) 0.0001(6)
C3 0.0246(7) 0.0232(7) 0.0338(8) -0.0010(6) 0.0022(6) -0.0020(6)
C4 0.0249(7) 0.0261(8) 0.0331(8) -0.0004(6) 0.0021(6) 0.0014(6)
C5 0.0248(7) 0.0305(8) 0.0348(8) 0.0015(6) 0.0062(6) -0.0001(6)
C6 0.0221(7) 0.0255(7) 0.0344(8) 0.0015(6) 0.0025(6) -0.0003(6)
C7 0.0225(7) 0.0260(7) 0.0374(8) 0.0013(6) 0.0027(6) 0.0008(6)
C8 0.0273(8) 0.0330(8) 0.0402(9) 0.0056(7) 0.0043(7) -0.0016(6)
C9 0.0305(8) 0.0345(9) 0.0474(10) 0.0091(7) 0.0063(7) -0.0058(7)
C10 0.0298(8) 0.0294(8) 0.0500(10) 0.0055(7) 0.0072(7) -0.0082(7)
C11 0.0402(10) 0.0317(9) 0.0557(11) 0.0019(8) 0.0093(8) -0.0143(7)
C12 0.0430(10) 0.0275(8) 0.0525(11) -0.0029(8) 0.0043(8) -0.0127(7)
C13 0.0362(9) 0.0218(7) 0.0441(10) -0.0014(7) -0.0001(7) -0.0059(6)
C14 0.0430(10) 0.0286(8) 0.0437(10) -0.0050(7) 0.0005(8) -0.0059(7)
C15 0.0419(10) 0.0314(8) 0.0393(9) -0.0049(7) 0.0051(8) -0.0025(7)
C16 0.0324(8) 0.0230(7) 0.0360(8) 0.0006(6) 0.0048(7) 0.0023(6)
C17 0.0274(8) 0.0232(7) 0.0341(8) -0.0004(6) 0.0017(6) 0.0025(6)
C18 0.0232(7) 0.0229(7) 0.0341(8) 0.0015(6) 0.0021(6) 0.0016(6)
C19 0.0228(7) 0.0242(7) 0.0335(8) 0.0015(6) 0.0035(6) 0.0016(6)
C20 0.0249(7) 0.0262(7) 0.0358(8) 0.0023(6) 0.0042(6) 0.0002(6)
C21 0.0248(7) 0.0316(8) 0.0347(8) 0.0039(6) 0.0050(6) 0.0044(6)
C22 0.0311(8) 0.0261(8) 0.0344(8) -0.0025(6) 0.0045(6) 0.0038(6)
C23 0.0209(7) 0.0232(7) 0.0354(8) 0.0020(6) 0.0023(6) 0.0004(6)
C24 0.0326(8) 0.0290(8) 0.0347(8) -0.0036(7) 0.0064(7) 0.0018(6)
C25 0.0564(12) 0.0357(10) 0.0541(12) -0.0173(9) 0.0210(10) -0.0081(9)
C26 0.0399(10) 0.0458(11) 0.0524(11) -0.0099(9) 0.0060(8) 0.0116(8)
C27 0.0617(13) 0.0432(10) 0.0344(9) -0.0040(8) 0.0078(9) 0.0103(9)
C28 0.0269(8) 0.0388(9) 0.0363(9) 0.0014(7) 0.0079(7) 0.0047(7)
C29 0.0347(9) 0.0440(10) 0.0363(9) 0.0038(7) 0.0091(7) 0.0060(7)
C30 0.0319(9) 0.0560(11) 0.0429(10) 0.0035(8) 0.0087(7) 0.0158(8)
C31 0.0331(9) 0.0536(11) 0.0476(11) 0.0004(9) 0.0164(8) -0.0043(8)
C32 0.0304(8) 0.0243(7) 0.0355(8) -0.0002(6) 0.0090(6) 0.0006(6)
C33 0.0293(8) 0.0235(7) 0.0316(8) -0.0017(6) 0.0063(6) -0.0005(6)
C34 0.0300(8) 0.0248(7) 0.0334(8) -0.0031(6) 0.0035(6) -0.0001(6)
C35 0.0327(8) 0.0291(8) 0.0314(8) -0.0026(6) 0.0029(6) 0.0031(6)
C36 0.0390(9) 0.0261(8) 0.0357(9) 0.0022(6) 0.0069(7) 0.0078(7)
C37 0.0389(9) 0.0253(8) 0.0343(8) 0.0006(6) 0.0113(7) 0.0028(7)
C38 0.0383(9) 0.0294(8) 0.0426(9) 0.0035(7) 0.0163(7) 0.0041(7)
C39 0.0487(11) 0.0392(10) 0.0530(11) 0.0155(8) 0.0191(9) 0.0054(8)
C40 0.0574(12) 0.0345(10) 0.0725(14) 0.0200(9) 0.0301(11) 0.0056(9)
C41 0.0498(11) 0.0254(8) 0.0671(13) 0.0082(8) 0.0252(10) 0.0003(8)
C42 0.0552(13) 0.0263(9) 0.0882(17) 0.0061(10) 0.0240(12) -0.0072(8)
C43 0.0487(12) 0.0305(9) 0.0796(15) -0.0032(9) 0.0186(11) -0.0122(8)
C44 0.0419(10) 0.0317(9) 0.0579(12) -0.0040(8) 0.0170(9) -0.0140(8)
C45 0.0389(10) 0.0393(10) 0.0592(12) -0.0060(9) 0.0134(9) -0.0154(8)
C46 0.0340(9) 0.0405(10) 0.0575(12) 0.0012(9) 0.0083(8) -0.0099(8)
C47 0.0312(8) 0.0307(8) 0.0480(10) 0.0014(7) 0.0109(7) -0.0052(7)
C48 0.0295(8) 0.0301(8) 0.0412(9) 0.0005(7) 0.0085(7) -0.0049(6)
C49 0.0285(8) 0.0253(7) 0.0369(8) 0.0013(6) 0.0086(6) -0.0018(6)
C50 0.0270(8) 0.0253(7) 0.0325(8) -0.0003(6) 0.0065(6) -0.0016(6)
C51 0.0279(8) 0.0249(7) 0.0359(8) 0.0028(6) 0.0071(6) -0.0011(6)
C52 0.0286(8) 0.0298(8) 0.0366(9) 0.0028(7) 0.0065(6) 0.0006(6)
C53 0.0247(8) 0.0346(9) 0.0438(10) 0.0018(7) 0.0048(7) -0.0040(6)
C54 0.0330(9) 0.0330(9) 0.0422(10) -0.0022(7) 0.0000(7) 0.0066(7)
C55 0.0471(12) 0.0862(17) 0.0478(12) 0.0054(11) -0.0041(9) 0.0159(12)
C56 0.0344(9) 0.0351(9) 0.0575(12) -0.0015(8) 0.0104(8) 0.0056(7)
C57 0.0282(9) 0.0369(10) 0.0859(16) -0.0043(10) -0.0031(9) 0.0014(7)
C58 0.0277(8) 0.0350(9) 0.0449(10) 0.0065(7) 0.0057(7) 0.0048(7)
C59 0.0387(10) 0.0449(10) 0.0494(11) 0.0095(8) 0.0011(8) 0.0026(8)
C60 0.0411(10) 0.0322(9) 0.0623(13) 0.0068(8) 0.0017(9) 0.0078(8)
C61 0.0429(11) 0.0544(12) 0.0629(13) 0.0183(10) 0.0204(9) 0.0181(9)
C65 0.0272(8) 0.0235(7) 0.0306(8) -0.0011(6) 0.0064(6) -0.0006(6)
Cl5 0.076(6) 0.296(19) 0.186(12) -0.120(13) 0.004(7) 0.040(9)
Cl6 0.144(13) 0.30(2) 0.067(6) 0.047(10) 0.000(7) -0.137(15)
C62 0.047(4) 0.084(6) 0.207(12) -0.032(6) 0.022(6) -0.006(3)
Cl1 0.043(3) 0.083(4) 0.056(4) -0.016(3) 0.001(2) 0.008(3)
Cl4 0.120(8) 0.101(7) 0.170(12) 0.045(7) -0.084(8) -0.031(6)
C64 0.047(4) 0.084(6) 0.207(12) -0.032(6) 0.022(6) -0.006(3)
Cl2 0.075(4) 0.075(4) 0.043(3) 0.020(3) -0.004(3) -0.005(3)
Cl3 0.047(4) 0.084(6) 0.207(12) -0.032(6) 0.022(6) -0.006(3)
C63 0.043(3) 0.083(4) 0.056(4) -0.016(3) 0.001(2) 0.008(3)

loop_
_atom_type_symbol
_atom_type_description
_atom_type_scat_dispersion_real
_atom_type_scat_dispersion_imag
_atom_type_scat_source
C C 0.0181 0.0091 'International Tables Vol C Tables 4.2.6.8 and 6.1.1.4'
H H 0.0000 0.0000 'International Tables Vol C Tables 4.2.6.8 and 6.1.1.4'
Cl Cl 0.3639 0.7018 'International Tables Vol C Tables 4.2.6.8 and 6.1.1.4'
N N 0.0311 0.0180 'International Tables Vol C Tables 4.2.6.8 and 6.1.1.4'
O O 0.0492 0.0322 'International Tables Vol C Tables 4.2.6.8 and 6.1.1.4'

loop_
_geom_angle_atom_site_label_1
_geom_angle_atom_site_label_2
_geom_angle_atom_site_label_3
_geom_angle
_geom_angle_site_symmetry_1
_geom_angle_site_symmetry_3
_geom_angle_publ_flag
C10 O1 C7 107.33(13) . . ?
C16 O2 C13 107.67(13) . . ?
C38 O3 C41 107.07(15) . . ?
C47 O4 C44 107.65(15) . . ?
C18 N1 C1 119.05(13) . . ?
C49 N2 C32 119.22(14) . . ?
N1 C1 C2 123.10(14) . . ?
N1 C1 C6 118.38(14) . . ?
C2 C1 C6 118.50(14) . . ?
C23 C2 C3 122.55(14) . . ?
C23 C2 C1 117.74(14) . . ?
C3 C2 C1 119.70(14) . . ?
C4 C3 C2 121.56(14) . . ?
C4 C3 H3 119.2 . . ?
C2 C3 H3 119.2 . . ?
C3 C4 C5 118.28(14) . . ?
C3 C4 C24 122.76(14) . . ?
C5 C4 C24 118.95(14) . . ?
C6 C5 C4 123.28(15) . . ?
C6 C5 H5 118.4 . . ?
C4 C5 H5 118.4 . . ?
C5 C6 C1 118.60(14) . . ?
C5 C6 C7 118.67(14) . . ?
C1 C6 C7 122.72(14) . . ?
C8 C7 O1 109.50(14) . . ?
C8 C7 C6 130.58(15) . . ?
O1 C7 C6 119.92(14) . . ?
C7 C8 C9 106.61(16) . . ?
C7 C8 H8 126.7 . . ?
C9 C8 H8 126.7 . . ?
C10 C9 C8 107.25(16) . . ?
C10 C9 H9 126.4 . . ?
C8 C9 H9 126.4 . . ?
C9 C10 O1 109.29(15) . . ?
C9 C10 C11 130.71(16) . . ?
O1 C10 C11 119.97(16) . . ?
C12 C11 C10 133.38(17) . . ?
C12 C11 H11 113.3 . . ?
C10 C11 H11 113.3 . . ?
C11 C12 C13 133.87(16) . . ?
C11 C12 H12 113.1 . . ?
C13 C12 H12 113.1 . . ?
C14 C13 O2 109.22(16) . . ?
C14 C13 C12 129.76(16) . . ?
O2 C13 C12 121.02(15) . . ?
C13 C14 C15 107.10(16) . . ?
C13 C14 H14 126.5 . . ?
C15 C14 H14 126.5 . . ?
C16 C15 C14 107.08(17) . . ?
C16 C15 H15 126.5 . . ?
C14 C15 H15 126.5 . . ?
O2 C16 C15 108.91(15) . . ?
O2 C16 C17 120.52(14) . . ?
C15 C16 C17 130.43(16) . . ?
C22 C17 C18 118.22(15) . . ?
C22 C17 C16 118.61(14) . . ?
C18 C17 C16 122.98(15) . . ?
N1 C18 C19 123.13(14) . . ?
N1 C18 C17 118.67(14) . . ?
C19 C18 C17 118.15(14) . . ?
C23 C19 C20 122.87(14) . . ?
C23 C19 C18 117.40(14) . . ?
C20 C19 C18 119.72(14) . . ?
C21 C20 C19 121.42(15) . . ?
C21 C20 H20 119.3 . . ?
C19 C20 H20 119.3 . . ?
C20 C21 C22 118.29(15) . . ?
C20 C21 C28 122.86(15) . . ?
C22 C21 C28 118.85(14) . . ?
C17 C22 C21 123.76(15) . . ?
C17 C22 H22 118.1 . . ?
C21 C22 H22 118.1 . . ?
C2 C23 C19 119.53(14) . . ?
C2 C23 C65 119.57(14) . . ?
C19 C23 C65 120.80(14) . . ?
C27 C24 C25 108.54(16) . . ?
C27 C24 C4 108.99(14) . . ?
C25 C24 C4 111.97(14) . . ?
C27 C24 C26 110.32(16) . . ?
C25 C24 C26 108.17(16) . . ?
C4 C24 C26 108.85(14) . . ?
C24 C25 H25A 109.5 . . ?
C24 C25 H25B 109.5 . . ?
H25A C25 H25B 109.5 . . ?
C24 C25 H25C 109.5 . . ?
H25A C25 H25C 109.5 . . ?
H25B C25 H25C 109.5 . . ?
C24 C26 H26A 109.5 . . ?
C24 C26 H26B 109.5 . . ?
H26A C26 H26B 109.5 . . ?
C24 C26 H26C 109.5 . . ?
H26A C26 H26C 109.5 . . ?
H26B C26 H26C 109.5 . . ?
C24 C27 H27A 109.5 . . ?
C24 C27 H27B 109.5 . . ?
H27A C27 H27B 109.5 . . ?
C24 C27 H27C 109.5 . . ?
H27A C27 H27C 109.5 . . ?
H27B C27 H27C 109.5 . . ?
C31 C28 C29 108.10(16) . . ?
C31 C28 C21 112.08(14) . . ?
C29 C28 C21 109.46(14) . . ?
C31 C28 C30 108.97(15) . . ?
C29 C28 C30 109.94(15) . . ?
C21 C28 C30 108.27(15) . . ?
C28 C29 H29A 109.5 . . ?
C28 C29 H29B 109.5 . . ?
H29A C29 H29B 109.5 . . ?
C28 C29 H29C 109.5 . . ?
H29A C29 H29C 109.5 . . ?
H29B C29 H29C 109.5 . . ?
C28 C30 H30A 109.5 . . ?
C28 C30 H30B 109.5 . . ?
H30A C30 H30B 109.5 . . ?
C28 C30 H30C 109.5 . . ?
H30A C30 H30C 109.5 . . ?
H30B C30 H30C 109.5 . . ?
C28 C31 H31A 109.5 . . ?
C28 C31 H31B 109.5 . . ?
H31A C31 H31B 109.5 . . ?
C28 C31 H31C 109.5 . . ?
H31A C31 H31C 109.5 . . ?
H31B C31 H31C 109.5 . . ?
N2 C32 C33 123.22(15) . . ?
N2 C32 C37 118.33(15) . . ?
C33 C32 C37 118.45(15) . . ?
C65 C33 C34 123.27(14) . . ?
C65 C33 C32 117.47(14) . . ?
C34 C33 C32 119.26(15) . . ?
C35 C34 C33 121.99(15) . . ?
C35 C34 H34 119.0 . . ?
C33 C34 H34 119.0 . . ?
C34 C35 C36 118.02(15) . . ?
C34 C35 C54 122.74(15) . . ?
C36 C35 C54 119.23(15) . . ?
C37 C36 C35 123.09(15) . . ?
C37 C36 H36 118.5 . . ?
C35 C36 H36 118.5 . . ?
C36 C37 C32 118.84(15) . . ?
C36 C37 C38 119.34(16) . . ?
C32 C37 C38 121.82(15) . . ?
C39 C38 O3 109.91(16) . . ?
C39 C38 C37 130.84(18) . . ?
O3 C38 C37 119.18(16) . . ?
C38 C39 C40 106.24(19) . . ?
C38 C39 H39 126.9 . . ?
C40 C39 H39 126.9 . . ?
C41 C40 C39 107.61(17) . . ?
C41 C40 H40 126.2 . . ?
C39 C40 H40 126.2 . . ?
C40 C41 O3 109.17(18) . . ?
C40 C41 C42 131.44(19) . . ?
O3 C41 C42 119.38(19) . . ?
C43 C42 C41 132.95(19) . . ?
C43 C42 H42 113.5 . . ?
C41 C42 H42 113.5 . . ?
C42 C43 C44 134.26(19) . . ?
C42 C43 H43 112.9 . . ?
C44 C43 H43 112.9 . . ?
C45 C44 O4 108.98(17) . . ?
C45 C44 C43 130.68(18) . . ?
O4 C44 C43 120.30(19) . . ?
C44 C45 C46 107.34(17) . . ?
C44 C45 H45 126.3 . . ?
C46 C45 H45 126.3 . . ?
C47 C46 C45 106.56(19) . . ?
C47 C46 H46 126.7 . . ?
C45 C46 H46 126.7 . . ?
C46 C47 O4 109.46(16) . . ?
C46 C47 C48 130.58(18) . . ?
O4 C47 C48 119.83(16) . . ?
C53 C48 C49 118.43(15) . . ?
C53 C48 C47 118.76(15) . . ?
C49 C48 C47 122.70(16) . . ?
N2 C49 C50 122.67(15) . . ?
N2 C49 C48 118.65(15) . . ?
C50 C49 C48 118.68(15) . . ?
C65 C50 C51 123.02(14) . . ?
C65 C50 C49 117.70(15) . . ?
C51 C50 C49 119.26(14) . . ?
C52 C51 C50 121.53(15) . . ?
C52 C51 H51 119.2 . . ?
C50 C51 H51 119.2 . . ?
C51 C52 C53 118.47(15) . . ?
C51 C52 C58 122.94(15) . . ?
C53 C52 C58 118.59(14) . . ?
C48 C53 C52 123.11(15) . . ?
C48 C53 H53 118.4 . . ?
C52 C53 H53 118.4 . . ?
C55 C54 C57 109.39(18) . . ?
C55 C54 C56 109.86(17) . . ?
C57 C54 C56 107.37(16) . . ?
C55 C54 C35 108.99(16) . . ?
C57 C54 C35 112.11(15) . . ?
C56 C54 C35 109.11(14) . . ?
C54 C55 H55A 109.5 . . ?
C54 C55 H55B 109.5 . . ?
H55A C55 H55B 109.5 . . ?
C54 C55 H55C 109.5 . . ?
H55A C55 H55C 109.5 . . ?
H55B C55 H55C 109.5 . . ?
C54 C56 H56A 109.5 . . ?
C54 C56 H56B 109.5 . . ?
H56A C56 H56B 109.5 . . ?
C54 C56 H56C 109.5 . . ?
H56A C56 H56C 109.5 . . ?
H56B C56 H56C 109.5 . . ?
C54 C57 H57A 109.5 . . ?
C54 C57 H57B 109.5 . . ?
H57A C57 H57B 109.5 . . ?
C54 C57 H57C 109.5 . . ?
H57A C57 H57C 109.5 . . ?
H57B C57 H57C 109.5 . . ?
C61 C58 C52 109.63(15) . . ?
C61 C58 C59 109.70(16) . . ?
C52 C58 C59 109.30(15) . . ?
C61 C58 C60 107.60(16) . . ?
C52 C58 C60 111.92(14) . . ?
C59 C58 C60 108.65(16) . . ?
C58 C59 H59A 109.5 . . ?
C58 C59 H59B 109.5 . . ?
H59A C59 H59B 109.5 . . ?
C58 C59 H59C 109.5 . . ?
H59A C59 H59C 109.5 . . ?
H59B C59 H59C 109.5 . . ?
C58 C60 H60A 109.5 . . ?
C58 C60 H60B 109.5 . . ?
H60A C60 H60B 109.5 . . ?
C58 C60 H60C 109.5 . . ?
H60A C60 H60C 109.5 . . ?
H60B C60 H60C 109.5 . . ?
C58 C61 H61A 109.5 . . ?
C58 C61 H61B 109.5 . . ?
H61A C61 H61B 109.5 . . ?
C58 C61 H61C 109.5 . . ?
H61A C61 H61C 109.5 . . ?
H61B C61 H61C 109.5 . . ?
C33 C65 C50 119.50(14) . . ?
C33 C65 C23 119.19(14) . . ?
C50 C65 C23 121.31(14) . . ?
Cl6 C62 Cl5 103.4(10) . . ?
Cl6 C62 H62A 111.1 . . ?
Cl5 C62 H62A 111.1 . . ?
Cl6 C62 H62B 111.1 . . ?
Cl5 C62 H62B 111.1 . . ?
H62A C62 H62B 109.0 . . ?
Cl4 C64 Cl1 106.3(8) . . ?
Cl4 C64 H64A 110.5 . . ?
Cl1 C64 H64A 110.5 . . ?
Cl4 C64 H64B 110.5 . . ?
Cl1 C64 H64B 110.5 . . ?
H64A C64 H64B 108.7 . . ?
Cl3 C63 Cl2 129.2(11) . . ?
Cl3 C63 H63B 105.0 . . ?
Cl2 C63 H63B 105.0 . . ?
Cl3 C63 H63A 105.0 . . ?
Cl2 C63 H63A 105.0 . . ?
H63B C63 H63A 105.9 . . ?

loop_
_geom_bond_atom_site_label_1
_geom_bond_atom_site_label_2
_geom_bond_distance
_geom_bond_site_symmetry_2
_geom_bond_publ_flag
O1 C10 1.3689(19) . ?
O1 C7 1.369(2) . ?
O2 C16 1.368(2) . ?
O2 C13 1.3688(19) . ?
O3 C38 1.367(2) . ?
O3 C41 1.372(2) . ?
O4 C47 1.367(2) . ?
O4 C44 1.370(2) . ?
N1 C18 1.335(2) . ?
N1 C1 1.336(2) . ?
N2 C49 1.334(2) . ?
N2 C32 1.337(2) . ?
C1 C2 1.433(2) . ?
C1 C6 1.446(2) . ?
C2 C23 1.408(2) . ?
C2 C3 1.424(2) . ?
C3 C4 1.367(2) . ?
C3 H3 0.9500 . ?
C4 C5 1.426(2) . ?
C4 C24 1.530(2) . ?
C5 C6 1.375(2) . ?
C5 H5 0.9500 . ?
C6 C7 1.460(2) . ?
C7 C8 1.365(2) . ?
C8 C9 1.412(2) . ?
C8 H8 0.9500 . ?
C9 C10 1.361(3) . ?
C9 H9 0.9500 . ?
C10 C11 1.442(3) . ?
C11 C12 1.350(3) . ?
C11 H11 0.9500 . ?
C12 C13 1.435(3) . ?
C12 H12 0.9500 . ?
C13 C14 1.362(3) . ?
C14 C15 1.406(3) . ?
C14 H14 0.9500 . ?
C15 C16 1.370(2) . ?
C15 H15 0.9500 . ?
C16 C17 1.462(2) . ?
C17 C22 1.374(2) . ?
C17 C18 1.453(2) . ?
C18 C19 1.439(2) . ?
C19 C23 1.411(2) . ?
C19 C20 1.426(2) . ?
C20 C21 1.367(2) . ?
C20 H20 0.9500 . ?
C21 C22 1.420(2) . ?
C21 C28 1.533(2) . ?
C22 H22 0.9500 . ?
C23 C65 1.497(2) . ?
C24 C27 1.526(3) . ?
C24 C25 1.527(2) . ?
C24 C26 1.534(3) . ?
C25 H25A 0.9800 . ?
C25 H25B 0.9800 . ?
C25 H25C 0.9800 . ?
C26 H26A 0.9800 . ?
C26 H26B 0.9800 . ?
C26 H26C 0.9800 . ?
C27 H27A 0.9800 . ?
C27 H27B 0.9800 . ?
C27 H27C 0.9800 . ?
C28 C31 1.527(3) . ?
C28 C29 1.532(3) . ?
C28 C30 1.540(2) . ?
C29 H29A 0.9800 . ?
C29 H29B 0.9800 . ?
C29 H29C 0.9800 . ?
C30 H30A 0.9800 . ?
C30 H30B 0.9800 . ?
C30 H30C 0.9800 . ?
C31 H31A 0.9800 . ?
C31 H31B 0.9800 . ?
C31 H31C 0.9800 . ?
C32 C33 1.430(2) . ?
C32 C37 1.448(2) . ?
C33 C65 1.410(2) . ?
C33 C34 1.426(2) . ?
C34 C35 1.367(2) . ?
C34 H34 0.9500 . ?
C35 C36 1.427(2) . ?
C35 C54 1.532(2) . ?
C36 C37 1.372(2) . ?
C36 H36 0.9500 . ?
C37 C38 1.464(2) . ?
C38 C39 1.360(3) . ?
C39 C40 1.412(3) . ?
C39 H39 0.9500 . ?
C40 C41 1.355(3) . ?
C40 H40 0.9500 . ?
C41 C42 1.438(3) . ?
C42 C43 1.344(3) . ?
C42 H42 0.9500 . ?
C43 C44 1.441(3) . ?
C43 H43 0.9500 . ?
C44 C45 1.363(3) . ?
C45 C46 1.414(3) . ?
C45 H45 0.9500 . ?
C46 C47 1.366(3) . ?
C46 H46 0.9500 . ?
C47 C48 1.466(2) . ?
C48 C53 1.371(2) . ?
C48 C49 1.446(2) . ?
C49 C50 1.438(2) . ?
C50 C65 1.410(2) . ?
C50 C51 1.424(2) . ?
C51 C52 1.365(2) . ?
C51 H51 0.9500 . ?
C52 C53 1.430(2) . ?
C52 C58 1.533(2) . ?
C53 H53 0.9500 . ?
C54 C55 1.524(3) . ?
C54 C57 1.530(3) . ?
C54 C56 1.532(2) . ?
C55 H55A 0.9800 . ?
C55 H55B 0.9800 . ?
C55 H55C 0.9800 . ?
C56 H56A 0.9800 . ?
C56 H56B 0.9800 . ?
C56 H56C 0.9800 . ?
C57 H57A 0.9800 . ?
C57 H57B 0.9800 . ?
C57 H57C 0.9800 . ?
C58 C61 1.533(3) . ?
C58 C59 1.534(3) . ?
C58 C60 1.535(3) . ?
C59 H59A 0.9800 . ?
C59 H59B 0.9800 . ?
C59 H59C 0.9800 . ?
C60 H60A 0.9800 . ?
C60 H60B 0.9800 . ?
C60 H60C 0.9800 . ?
C61 H61A 0.9800 . ?
C61 H61B 0.9800 . ?
C61 H61C 0.9800 . ?
Cl5 C62 1.771(9) . ?
Cl6 C62 1.760(9) . ?
C62 H62A 0.9900 . ?
C62 H62B 0.9900 . ?
Cl1 C64 1.767(9) . ?
Cl4 C64 1.765(9) . ?
C64 H64A 0.9900 . ?
C64 H64B 0.9900 . ?
Cl2 C63 1.774(9) . ?
Cl3 C63 1.766(9) . ?
C63 H63B 0.9900 . ?
C63 H63A 0.9900 . ?

loop_
_geom_torsion_atom_site_label_1
_geom_torsion_atom_site_label_2
_geom_torsion_atom_site_label_3
_geom_torsion_atom_site_label_4
_geom_torsion
_geom_torsion_site_symmetry_1
_geom_torsion_site_symmetry_2
_geom_torsion_site_symmetry_3
_geom_torsion_site_symmetry_4
_geom_torsion_publ_flag
C18 N1 C1 C2 2.0(2) . . . . ?
C18 N1 C1 C6 -176.58(14) . . . . ?
N1 C1 C2 C23 -0.9(2) . . . . ?
C6 C1 C2 C23 177.73(14) . . . . ?
N1 C1 C2 C3 -179.40(14) . . . . ?
C6 C1 C2 C3 -0.8(2) . . . . ?
C23 C2 C3 C4 -175.88(15) . . . . ?
C1 C2 C3 C4 2.6(2) . . . . ?
C2 C3 C4 C5 -1.7(2) . . . . ?
C2 C3 C4 C24 177.41(14) . . . . ?
C3 C4 C5 C6 -1.0(2) . . . . ?
C24 C4 C5 C6 179.84(15) . . . . ?
C4 C5 C6 C1 2.7(2) . . . . ?
C4 C5 C6 C7 -176.11(14) . . . . ?
N1 C1 C6 C5 176.92(14) . . . . ?
C2 C1 C6 C5 -1.7(2) . . . . ?
N1 C1 C6 C7 -4.3(2) . . . . ?
C2 C1 C6 C7 177.05(14) . . . . ?
C10 O1 C7 C8 1.17(18) . . . . ?
C10 O1 C7 C6 -179.50(14) . . . . ?
C5 C6 C7 C8 24.3(3) . . . . ?
C1 C6 C7 C8 -154.51(17) . . . . ?
C5 C6 C7 O1 -154.88(15) . . . . ?
C1 C6 C7 O1 26.3(2) . . . . ?
O1 C7 C8 C9 -0.46(18) . . . . ?
C6 C7 C8 C9 -179.69(16) . . . . ?
C7 C8 C9 C10 -0.4(2) . . . . ?
C8 C9 C10 O1 1.2(2) . . . . ?
C8 C9 C10 C11 -176.79(19) . . . . ?
C7 O1 C10 C9 -1.45(19) . . . . ?
C7 O1 C10 C11 176.76(16) . . . . ?
C9 C10 C11 C12 162.4(2) . . . . ?
O1 C10 C11 C12 -15.3(3) . . . . ?
C10 C11 C12 C13 -2.6(4) . . . . ?
C16 O2 C13 C14 -1.46(19) . . . . ?
C16 O2 C13 C12 178.77(16) . . . . ?
C11 C12 C13 C14 174.8(2) . . . . ?
C11 C12 C13 O2 -5.5(3) . . . . ?
O2 C13 C14 C15 1.7(2) . . . . ?
C12 C13 C14 C15 -178.59(19) . . . . ?
C13 C14 C15 C16 -1.2(2) . . . . ?
C13 O2 C16 C15 0.66(19) . . . . ?
C13 O2 C16 C17 -175.43(14) . . . . ?
C14 C15 C16 O2 0.4(2) . . . . ?
C14 C15 C16 C17 175.93(17) . . . . ?
O2 C16 C17 C22 -171.34(15) . . . . ?
C15 C16 C17 C22 13.5(3) . . . . ?
O2 C16 C17 C18 13.7(2) . . . . ?
C15 C16 C17 C18 -161.41(18) . . . . ?
C1 N1 C18 C19 -2.4(2) . . . . ?
C1 N1 C18 C17 175.01(14) . . . . ?
C22 C17 C18 N1 175.27(14) . . . . ?
C16 C17 C18 N1 -9.8(2) . . . . ?
C22 C17 C18 C19 -7.2(2) . . . . ?
C16 C17 C18 C19 167.80(14) . . . . ?
N1 C18 C19 C23 1.7(2) . . . . ?
C17 C18 C19 C23 -175.77(14) . . . . ?
N1 C18 C19 C20 -177.51(15) . . . . ?
C17 C18 C19 C20 5.0(2) . . . . ?
C23 C19 C20 C21 -178.23(15) . . . . ?
C18 C19 C20 C21 0.9(2) . . . . ?
C19 C20 C21 C22 -4.6(2) . . . . ?
C19 C20 C21 C28 175.29(15) . . . . ?
C18 C17 C22 C21 3.6(2) . . . . ?
C16 C17 C22 C21 -171.54(15) . . . . ?
C20 C21 C22 C17 2.3(2) . . . . ?
C28 C21 C22 C17 -177.59(15) . . . . ?
C3 C2 C23 C19 178.59(14) . . . . ?
C1 C2 C23 C19 0.1(2) . . . . ?
C3 C2 C23 C65 2.0(2) . . . . ?
C1 C2 C23 C65 -176.44(13) . . . . ?
C20 C19 C23 C2 178.69(14) . . . . ?
C18 C19 C23 C2 -0.5(2) . . . . ?
C20 C19 C23 C65 -4.8(2) . . . . ?
C18 C19 C23 C65 176.02(13) . . . . ?
C3 C4 C24 C27 124.25(18) . . . . ?
C5 C4 C24 C27 -56.7(2) . . . . ?
C3 C4 C24 C25 4.2(2) . . . . ?
C5 C4 C24 C25 -176.76(16) . . . . ?
C3 C4 C24 C26 -115.38(18) . . . . ?
C5 C4 C24 C26 63.7(2) . . . . ?
C20 C21 C28 C31 0.7(2) . . . . ?
C22 C21 C28 C31 -179.44(15) . . . . ?
C20 C21 C28 C29 120.58(18) . . . . ?
C22 C21 C28 C29 -59.5(2) . . . . ?
C20 C21 C28 C30 -119.57(18) . . . . ?
C22 C21 C28 C30 60.3(2) . . . . ?
C49 N2 C32 C33 -1.4(2) . . . . ?
C49 N2 C32 C37 178.63(15) . . . . ?
N2 C32 C33 C65 4.1(2) . . . . ?
C37 C32 C33 C65 -175.94(14) . . . . ?
N2 C32 C33 C34 -174.99(15) . . . . ?
C37 C32 C33 C34 4.9(2) . . . . ?
C65 C33 C34 C35 -178.92(15) . . . . ?
C32 C33 C34 C35 0.1(2) . . . . ?
C33 C34 C35 C36 -4.3(2) . . . . ?
C33 C34 C35 C54 175.39(15) . . . . ?
C34 C35 C36 C37 3.4(2) . . . . ?
C54 C35 C36 C37 -176.32(16) . . . . ?
C35 C36 C37 C32 1.7(2) . . . . ?
C35 C36 C37 C38 -177.25(15) . . . . ?
N2 C32 C37 C36 174.13(15) . . . . ?
C33 C32 C37 C36 -5.8(2) . . . . ?
N2 C32 C37 C38 -6.9(2) . . . . ?
C33 C32 C37 C38 173.13(15) . . . . ?
C41 O3 C38 C39 0.41(19) . . . . ?
C41 O3 C38 C37 177.75(15) . . . . ?
C36 C37 C38 C39 24.5(3) . . . . ?
C32 C37 C38 C39 -154.42(19) . . . . ?
C36 C37 C38 O3 -152.18(16) . . . . ?
C32 C37 C38 O3 28.9(2) . . . . ?
O3 C38 C39 C40 -0.1(2) . . . . ?
C37 C38 C39 C40 -177.01(17) . . . . ?
C38 C39 C40 C41 -0.3(2) . . . . ?
C39 C40 C41 O3 0.5(2) . . . . ?
C39 C40 C41 C42 179.4(2) . . . . ?
C38 O3 C41 C40 -0.6(2) . . . . ?
C38 O3 C41 C42 -179.63(17) . . . . ?
C40 C41 C42 C43 165.5(3) . . . . ?
O3 C41 C42 C43 -15.7(4) . . . . ?
C41 C42 C43 C44 -5.4(5) . . . . ?
C47 O4 C44 C45 -1.1(2) . . . . ?
C47 O4 C44 C43 -179.18(17) . . . . ?
C42 C43 C44 C45 179.1(2) . . . . ?
C42 C43 C44 O4 -3.4(4) . . . . ?
O4 C44 C45 C46 1.1(2) . . . . ?
C43 C44 C45 C46 178.9(2) . . . . ?
C44 C45 C46 C47 -0.7(2) . . . . ?
C45 C46 C47 O4 0.0(2) . . . . ?
C45 C46 C47 C48 175.87(18) . . . . ?
C44 O4 C47 C46 0.7(2) . . . . ?
C44 O4 C47 C48 -175.69(15) . . . . ?
C46 C47 C48 C53 18.4(3) . . . . ?
O4 C47 C48 C53 -166.06(16) . . . . ?
C46 C47 C48 C49 -157.56(19) . . . . ?
O4 C47 C48 C49 18.0(3) . . . . ?
C32 N2 C49 C50 -3.1(2) . . . . ?
C32 N2 C49 C48 177.32(15) . . . . ?
C53 C48 C49 N2 172.30(16) . . . . ?
C47 C48 C49 N2 -11.7(3) . . . . ?
C53 C48 C49 C50 -7.3(2) . . . . ?
C47 C48 C49 C50 168.67(15) . . . . ?
N2 C49 C50 C65 4.6(2) . . . . ?
C48 C49 C50 C65 -175.75(15) . . . . ?
N2 C49 C50 C51 -173.90(15) . . . . ?
C48 C49 C50 C51 5.7(2) . . . . ?
C65 C50 C51 C52 -177.74(15) . . . . ?
C49 C50 C51 C52 0.7(2) . . . . ?
C50 C51 C52 C53 -5.4(2) . . . . ?
C50 C51 C52 C58 174.52(15) . . . . ?
C49 C48 C53 C52 2.8(3) . . . . ?
C47 C48 C53 C52 -173.39(16) . . . . ?
C51 C52 C53 C48 3.6(3) . . . . ?
C58 C52 C53 C48 -176.24(16) . . . . ?
C34 C35 C54 C55 118.5(2) . . . . ?
C36 C35 C54 C55 -61.9(2) . . . . ?
C34 C35 C54 C57 -2.8(2) . . . . ?
C36 C35 C54 C57 176.90(16) . . . . ?
C34 C35 C54 C56 -121.56(18) . . . . ?
C36 C35 C54 C56 58.1(2) . . . . ?
C51 C52 C58 C61 -127.76(19) . . . . ?
C53 C52 C58 C61 52.1(2) . . . . ?
C51 C52 C58 C59 111.96(19) . . . . ?
C53 C52 C58 C59 -68.2(2) . . . . ?
C51 C52 C58 C60 -8.4(2) . . . . ?
C53 C52 C58 C60 171.44(16) . . . . ?
C34 C33 C65 C50 176.76(14) . . . . ?
C32 C33 C65 C50 -2.3(2) . . . . ?
C34 C33 C65 C23 -2.3(2) . . . . ?
C32 C33 C65 C23 178.63(14) . . . . ?
C51 C50 C65 C33 176.76(15) . . . . ?
C49 C50 C65 C33 -1.7(2) . . . . ?
C51 C50 C65 C23 -4.2(2) . . . . ?
C49 C50 C65 C23 177.32(14) . . . . ?
C2 C23 C65 C33 68.4(2) . . . . ?
C19 C23 C65 C33 -108.09(17) . . . . ?
C2 C23 C65 C50 -110.62(17) . . . . ?
C19 C23 C65 C50 72.9(2) . . . . ?
